data_2221678
loop_
_publ_author_name
'Zhao, Yong-Feng'
'Xiong, Jin-Ping'
'Zuo, Yu'

_publ_section_title 3-[(3,5-Di-<i>tert</i>-butyl-2-hydroxybenzylidene)methyleneamino]benzonitrile
_journal_coeditor_code GW2063
_journal_issue 5
_journal_name_full 'Acta Crystallographica Section E'
_journal_page_first o1141
_journal_paper_doi 10.1107/S1600536809014809
_journal_volume 65
_journal_year 2009
_chemical_formula_iupac 'C22 H26 N2 O'
_chemical_formula_moiety 'C22 H26 N2 O'
_chemical_formula_sum 'C22 H26 N2 O'
_chemical_formula_weight 334.45
_chemical_name_systematic
;
3-[(3,5-Di-<i>tert</i>-butyl-2-hydroxybenzylidene)methyleneamino]benzonitrile
;
_space_group_IT_number 14
_symmetry_cell_setting monoclinic
_symmetry_space_group_name_Hall '-P 2ybc'
_symmetry_space_group_name_H-M 'P 1 21/c 1'
_atom_sites_solution_hydrogens geom
_atom_sites_solution_primary direct
_atom_sites_solution_secondary difmap
_audit_creation_method SHELXL-97
_cell_angle_alpha 90.00
_cell_angle_beta 97.86(3)
_cell_angle_gamma 90.00
_cell_formula_units_Z 4
_cell_length_a 14.897(3)
_cell_length_b 15.684(3)
_cell_length_c 8.8581(18)
_cell_measurement_reflns_used 7104
_cell_measurement_temperature 293(2)
_cell_measurement_theta_max 25.2
_cell_measurement_theta_min 3.0
_cell_volume 2050.2(7)
_computing_cell_refinement 'CrystalClear (Rigaku, 2005)'
_computing_data_collection 'CrystalClear (Rigaku, 2005)'
_computing_data_reduction 'CrystalClear (Rigaku, 2005)'
_computing_molecular_graphics 'SHELXTL (Sheldrick, 2008)'
_computing_publication_material 'SHELXL97 (Sheldrick, 2008)'
_computing_structure_refinement 'SHELXL97 (Sheldrick, 2008)'
_computing_structure_solution 'SHELXS97 (Sheldrick, 2008)'
_diffrn_ambient_temperature 293(2)
_diffrn_detector_area_resol_mean 13.6612
_diffrn_measured_fraction_theta_full 0.996
_diffrn_measured_fraction_theta_max 0.996
_diffrn_measurement_device_type 'Rigaku Mercury2'
_diffrn_measurement_method \w
_diffrn_radiation_monochromator graphite
_diffrn_radiation_source 'fine-focus sealed tube'
_diffrn_radiation_type MoK\a
_diffrn_radiation_wavelength 0.71073
_diffrn_reflns_av_R_equivalents 0.0789
_diffrn_reflns_av_sigmaI/netI 0.0841
_diffrn_reflns_limit_h_max 17
_diffrn_reflns_limit_h_min -17
_diffrn_reflns_limit_k_max 18
_diffrn_reflns_limit_k_min -14
_diffrn_reflns_limit_l_max 10
_diffrn_reflns_limit_l_min -9
_diffrn_reflns_number 10436
_diffrn_reflns_theta_full 25.24
_diffrn_reflns_theta_max 25.24
_diffrn_reflns_theta_min 3.05
_exptl_absorpt_coefficient_mu 0.067
_exptl_absorpt_correction_T_max 1.0000
_exptl_absorpt_correction_T_min 0.9033
_exptl_absorpt_correction_type multi-scan
_exptl_absorpt_process_details '(CrystalClear; Rigaku, 2005)'
_exptl_crystal_colour Colorless
_exptl_crystal_density_diffrn 1.084
_exptl_crystal_density_method 'not measured'
_exptl_crystal_description Prism
_exptl_crystal_F_000 720
_exptl_crystal_size_max 0.2
_exptl_crystal_size_mid 0.2
_exptl_crystal_size_min 0.2
_refine_diff_density_max 0.142
_refine_diff_density_min -0.150
_refine_ls_extinction_method none
_refine_ls_goodness_of_fit_ref 0.988
_refine_ls_hydrogen_treatment mixed
_refine_ls_matrix_type full
_refine_ls_number_parameters 230
_refine_ls_number_reflns 3701
_refine_ls_number_restraints 0
_refine_ls_restrained_S_all 0.988
_refine_ls_R_factor_all 0.1682
_refine_ls_R_factor_gt 0.0722
_refine_ls_shift/su_max 0.004
_refine_ls_shift/su_mean 0.000
_refine_ls_structure_factor_coef Fsqd
_refine_ls_weighting_details 'calc w=1/[\s^2^(Fo^2^)+(0.0819P)^2^] where P=(Fo^2^+2Fc^2^)/3'
_refine_ls_weighting_scheme calc
_refine_ls_wR_factor_gt 0.1577
_refine_ls_wR_factor_ref 0.1890
_reflns_number_gt 1746
_reflns_number_total 3701
_reflns_threshold_expression I>2\s(I)
_cod_data_source_file gw2063.cif
_cod_data_source_block I
_cod_depositor_comments
;
The following automatic conversions were performed:
'_symmetry_cell_setting' value 'Monoclinic' changed to 'monoclinic'
according to '/home/saulius/struct/CIF-dictionaries/cif_core.dic'
dictionary named 'cif_core.dic' version 2.4.1 from
2010-06-29.

'_exptl_absorpt_correction_type' value 'Multi-scan' changed
to 'multi-scan' according to
'/home/saulius/struct/CIF-dictionaries/cif_core.dic' dictionary named
'cif_core.dic' version 2.4.1 from 2010-06-29.

Automatic conversion script
Id: cif_fix_enum 1527 2010-12-29 10:47:43Z saulius 

The following automatic conversions were performed:

'_symmetry_cell_setting' value 'Monoclinic' changed to 'monoclinic'
according to /home/saulius/struct/CIF-dictionaries/cif_core.dic
dictionary named 'cif_core.dic' version 2.4.1 from
2010-06-29.

'_exptl_absorpt_correction_type' value 'Multi-scan'
changed to 'multi-scan' according to
/home/saulius/struct/CIF-dictionaries/cif_core.dic dictionary named
'cif_core.dic' version 2.4.1 from 2010-06-29.

Automatic conversion script
Id: cif_fix_values 1715 2011-07-08 13:25:40Z adriana 
;
_cod_original_sg_symbol_H-M 'P 21/c'
_cod_database_code 2221678
_cod_database_fobs_code 2221678

loop_
_symmetry_equiv_pos_as_xyz
'x, y, z'
'-x, y+1/2, -z+1/2'
'-x, -y, -z'
'x, -y-1/2, z-1/2'

loop_
_atom_site_type_symbol
_atom_site_label
_atom_site_fract_x
_atom_site_fract_y
_atom_site_fract_z
_atom_site_U_iso_or_equiv
_atom_site_adp_type
_atom_site_calc_flag
_atom_site_refinement_flags
_atom_site_occupancy
_atom_site_disorder_assembly
_atom_site_disorder_group
O O1 0.66011(15) 0.15473(13) 0.7833(2) 0.0653(6) Uani d . 1 . .
C C10 0.72011(19) 0.08905(18) 0.8159(3) 0.0505(8) Uani d . 1 . .
N N2 0.59185(16) 0.11626(15) 1.0309(3) 0.0559(7) Uani d . 1 . .
C C11 0.78194(18) 0.06970(18) 0.7144(3) 0.0492(8) Uani d . 1 . .
C C9 0.71779(18) 0.04083(18) 0.9488(3) 0.0490(7) Uani d . 1 . .
C C14 0.77740(19) -0.02806(19) 0.9807(3) 0.0566(8) Uani d . 1 . .
H H14A 0.7755 -0.0593 1.0695 0.068 Uiso calc R 1 . .
C C12 0.83890(19) 0.00022(19) 0.7535(4) 0.0561(8) Uani d . 1 . .
H H12A 0.8803 -0.0134 0.6876 0.067 Uiso calc R 1 . .
C C1 0.52589(19) 0.1264(2) 1.1329(3) 0.0520(8) Uani d . 1 . .
C C8 0.6525(2) 0.05759(19) 1.0535(3) 0.0534(8) Uani d . 1 . .
H H8A 0.6547 0.0243 1.1407 0.064 Uiso calc R 1 . .
C C13 0.83925(19) -0.05108(18) 0.8837(4) 0.0545(8) Uani d . 1 . .
C C2 0.48863(19) 0.20659(19) 1.1417(3) 0.0563(8) Uani d . 1 . .
H H2B 0.5078 0.2513 1.0850 0.068 Uiso calc R 1 . .
C C3 0.4222(2) 0.2205(2) 1.2357(4) 0.0610(9) Uani d . 1 . .
C C4 0.3933(2) 0.1543(3) 1.3211(4) 0.0703(10) Uani d . 1 . .
H H4A 0.3489 0.1636 1.3834 0.084 Uiso calc R 1 . .
C C6 0.49656(19) 0.0600(2) 1.2181(4) 0.0608(9) Uani d . 1 . .
H H6A 0.5208 0.0057 1.2118 0.073 Uiso calc R 1 . .
C C7 0.3820(2) 0.3038(3) 1.2386(4) 0.0792(11) Uani d . 1 . .
C C5 0.4310(2) 0.0748(2) 1.3128(4) 0.0710(10) Uani d . 1 . .
H H5A 0.4126 0.0304 1.3710 0.085 Uiso calc R 1 . .
C C15 0.9008(2) -0.1292(2) 0.9173(4) 0.0705(10) Uani d . 1 . .
C C17 0.8421(3) -0.2099(2) 0.9016(6) 0.1168(16) Uani d . 1 . .
H H17A 0.8121 -0.2145 0.7989 0.175 Uiso calc R 1 . .
H H17B 0.7977 -0.2068 0.9704 0.175 Uiso calc R 1 . .
H H17C 0.8798 -0.2590 0.9257 0.175 Uiso calc R 1 . .
C C16 0.9728(3) -0.1349(3) 0.8100(7) 0.145(2) Uani d . 1 . .
H H16A 0.9437 -0.1377 0.7065 0.217 Uiso calc R 1 . .
H H16B 1.0088 -0.1851 0.8332 0.217 Uiso calc R 1 . .
H H16C 1.0110 -0.0854 0.8229 0.217 Uiso calc R 1 . .
N N1 0.3495(3) 0.3705(2) 1.2362(5) 0.1135(13) Uani d . 1 . .
C C19 0.7872(2) 0.1226(2) 0.5690(4) 0.0619(9) Uani d . 1 . .
C C20 0.6964(2) 0.1167(2) 0.4636(4) 0.0807(11) Uani d . 1 . .
H H20A 0.6839 0.0581 0.4368 0.121 Uiso calc R 1 . .
H H20B 0.6998 0.1493 0.3728 0.121 Uiso calc R 1 . .
H H20C 0.6488 0.1388 0.5153 0.121 Uiso calc R 1 . .
C C21 0.8071(2) 0.2170(2) 0.6111(4) 0.0871(12) Uani d . 1 . .
H H21A 0.7609 0.2386 0.6665 0.131 Uiso calc R 1 . .
H H21B 0.8079 0.2497 0.5198 0.131 Uiso calc R 1 . .
H H21C 0.8650 0.2212 0.6733 0.131 Uiso calc R 1 . .
C C18 0.9497(3) -0.1256(2) 1.0812(5) 0.1196(17) Uani d . 1 . .
H H18A 0.9058 -0.1221 1.1508 0.179 Uiso calc R 1 . .
H H18B 0.9882 -0.0763 1.0931 0.179 Uiso calc R 1 . .
H H18C 0.9857 -0.1761 1.1021 0.179 Uiso calc R 1 . .
C C22 0.8623(3) 0.0909(3) 0.4806(5) 0.1176(17) Uani d . 1 . .
H H22A 0.8515 0.0322 0.4529 0.176 Uiso calc R 1 . .
H H22B 0.9199 0.0960 0.5434 0.176 Uiso calc R 1 . .
H H22C 0.8625 0.1245 0.3901 0.176 Uiso calc R 1 . .
H H1A 0.618(3) 0.155(3) 0.865(6) 0.166(19) Uiso d . 1 . .

loop_
_atom_site_aniso_label
_atom_site_aniso_U_11
_atom_site_aniso_U_22
_atom_site_aniso_U_33
_atom_site_aniso_U_12
_atom_site_aniso_U_13
_atom_site_aniso_U_23
O1 0.0747(15) 0.0676(14) 0.0544(15) 0.0222(12) 0.0120(12) 0.0117(12)
C10 0.0533(18) 0.0542(18) 0.0421(19) 0.0053(16) 0.0001(15) -0.0018(15)
N2 0.0599(16) 0.0620(16) 0.0468(17) 0.0058(14) 0.0115(13) -0.0027(13)
C11 0.0463(17) 0.0592(19) 0.0423(19) -0.0004(16) 0.0064(14) -0.0020(15)
C9 0.0556(18) 0.0545(18) 0.0364(18) 0.0040(16) 0.0047(14) -0.0008(15)
C14 0.064(2) 0.0587(19) 0.0467(19) -0.0012(17) 0.0041(16) 0.0110(16)
C12 0.0492(18) 0.065(2) 0.056(2) -0.0056(16) 0.0124(15) -0.0055(17)
C1 0.0488(17) 0.064(2) 0.0428(19) -0.0021(17) 0.0063(15) -0.0084(16)
C8 0.062(2) 0.0577(19) 0.0395(18) -0.0017(17) 0.0056(15) -0.0024(15)
C13 0.0469(17) 0.0579(19) 0.058(2) 0.0023(16) 0.0054(15) -0.0025(17)
C2 0.058(2) 0.060(2) 0.052(2) -0.0047(17) 0.0137(16) -0.0084(16)
C3 0.058(2) 0.068(2) 0.058(2) -0.0018(18) 0.0112(17) -0.0182(19)
C4 0.055(2) 0.095(3) 0.065(2) -0.011(2) 0.0217(18) -0.013(2)
C6 0.057(2) 0.063(2) 0.062(2) -0.0070(17) 0.0070(17) -0.0004(18)
C7 0.081(3) 0.077(3) 0.085(3) -0.002(2) 0.028(2) -0.023(2)
C5 0.064(2) 0.083(3) 0.069(2) -0.013(2) 0.0186(19) 0.003(2)
C15 0.059(2) 0.065(2) 0.085(3) 0.0121(18) 0.0026(19) 0.0019(19)
C17 0.108(3) 0.067(3) 0.166(5) 0.005(2) -0.015(3) -0.008(3)
C16 0.131(4) 0.136(4) 0.184(5) 0.076(3) 0.080(4) 0.044(4)
N1 0.120(3) 0.088(2) 0.140(4) 0.008(2) 0.046(3) -0.034(2)
C19 0.061(2) 0.075(2) 0.051(2) -0.0047(18) 0.0139(17) 0.0107(18)
C20 0.085(2) 0.105(3) 0.049(2) -0.011(2) -0.0005(19) 0.007(2)
C21 0.093(3) 0.095(3) 0.070(3) -0.032(2) -0.001(2) 0.023(2)
C18 0.105(3) 0.099(3) 0.138(4) 0.030(3) -0.043(3) 0.012(3)
C22 0.115(3) 0.160(4) 0.090(3) 0.033(3) 0.061(3) 0.045(3)

loop_
_atom_type_symbol
_atom_type_description
_atom_type_scat_dispersion_real
_atom_type_scat_dispersion_imag
_atom_type_scat_source
C C 0.0033 0.0016 'International Tables Vol C Tables 4.2.6.8 and 6.1.1.4'
H H 0.0000 0.0000 'International Tables Vol C Tables 4.2.6.8 and 6.1.1.4'
N N 0.0061 0.0033 'International Tables Vol C Tables 4.2.6.8 and 6.1.1.4'
O O 0.0106 0.0060 'International Tables Vol C Tables 4.2.6.8 and 6.1.1.4'

loop_
_geom_angle_atom_site_label_1
_geom_angle_atom_site_label_2
_geom_angle_atom_site_label_3
_geom_angle_site_symmetry_1
_geom_angle_site_symmetry_3
_geom_angle
_geom_angle_publ_flag
C10 O1 H1A . . 108(3) ?
O1 C10 C9 . . 119.5(3) ?
O1 C10 C11 . . 119.6(3) ?
C9 C10 C11 . . 120.9(3) ?
C8 N2 C1 . . 120.6(3) ?
C12 C11 C10 . . 116.1(3) ?
C12 C11 C19 . . 121.9(3) ?
C10 C11 C19 . . 122.0(3) ?
C10 C9 C14 . . 119.8(3) ?
C10 C9 C8 . . 122.1(3) ?
C14 C9 C8 . . 118.1(3) ?
C13 C14 C9 . . 122.0(3) ?
C13 C14 H14A . . 119.0 ?
C9 C14 H14A . . 119.0 ?
C11 C12 C13 . . 125.8(3) ?
C11 C12 H12A . . 117.1 ?
C13 C12 H12A . . 117.1 ?
C2 C1 C6 . . 119.5(3) ?
C2 C1 N2 . . 116.9(3) ?
C6 C1 N2 . . 123.6(3) ?
N2 C8 C9 . . 123.1(3) ?
N2 C8 H8A . . 118.4 ?
C9 C8 H8A . . 118.4 ?
C14 C13 C12 . . 115.5(3) ?
C14 C13 C15 . . 121.1(3) ?
C12 C13 C15 . . 123.4(3) ?
C1 C2 C3 . . 119.9(3) ?
C1 C2 H2B . . 120.0 ?
C3 C2 H2B . . 120.0 ?
C4 C3 C2 . . 120.4(3) ?
C4 C3 C7 . . 120.7(3) ?
C2 C3 C7 . . 118.9(3) ?
C5 C4 C3 . . 119.4(3) ?
C5 C4 H4A . . 120.3 ?
C3 C4 H4A . . 120.3 ?
C5 C6 C1 . . 120.1(3) ?
C5 C6 H6A . . 119.9 ?
C1 C6 H6A . . 119.9 ?
N1 C7 C3 . . 178.0(4) ?
C4 C5 C6 . . 120.6(3) ?
C4 C5 H5A . . 119.7 ?
C6 C5 H5A . . 119.7 ?
C17 C15 C16 . . 109.5(3) ?
C17 C15 C18 . . 107.9(3) ?
C16 C15 C18 . . 107.9(3) ?
C17 C15 C13 . . 108.9(3) ?
C16 C15 C13 . . 112.2(3) ?
C18 C15 C13 . . 110.4(3) ?
C15 C17 H17A . . 109.5 ?
C15 C17 H17B . . 109.5 ?
H17A C17 H17B . . 109.5 ?
C15 C17 H17C . . 109.5 ?
H17A C17 H17C . . 109.5 ?
H17B C17 H17C . . 109.5 ?
C15 C16 H16A . . 109.5 ?
C15 C16 H16B . . 109.5 ?
H16A C16 H16B . . 109.5 ?
C15 C16 H16C . . 109.5 ?
H16A C16 H16C . . 109.5 ?
H16B C16 H16C . . 109.5 ?
C22 C19 C20 . . 108.2(3) ?
C22 C19 C21 . . 107.7(3) ?
C20 C19 C21 . . 109.2(3) ?
C22 C19 C11 . . 112.0(3) ?
C20 C19 C11 . . 109.5(2) ?
C21 C19 C11 . . 110.1(3) ?
C19 C20 H20A . . 109.5 ?
C19 C20 H20B . . 109.5 ?
H20A C20 H20B . . 109.5 ?
C19 C20 H20C . . 109.5 ?
H20A C20 H20C . . 109.5 ?
H20B C20 H20C . . 109.5 ?
C19 C21 H21A . . 109.5 ?
C19 C21 H21B . . 109.5 ?
H21A C21 H21B . . 109.5 ?
C19 C21 H21C . . 109.5 ?
H21A C21 H21C . . 109.5 ?
H21B C21 H21C . . 109.5 ?
C15 C18 H18A . . 109.5 ?
C15 C18 H18B . . 109.5 ?
H18A C18 H18B . . 109.5 ?
C15 C18 H18C . . 109.5 ?
H18A C18 H18C . . 109.5 ?
H18B C18 H18C . . 109.5 ?
C19 C22 H22A . . 109.5 ?
C19 C22 H22B . . 109.5 ?
H22A C22 H22B . . 109.5 ?
C19 C22 H22C . . 109.5 ?
H22A C22 H22C . . 109.5 ?
H22B C22 H22C . . 109.5 ?

loop_
_geom_bond_atom_site_label_1
_geom_bond_atom_site_label_2
_geom_bond_site_symmetry_2
_geom_bond_distance
_geom_bond_publ_flag
O1 C10 . 1.369(3) ?
O1 H1A . 1.03(5) ?
C10 C9 . 1.404(4) ?
C10 C11 . 1.405(4) ?
N2 C8 . 1.286(3) ?
N2 C1 . 1.431(3) ?
C11 C12 . 1.395(4) ?
C11 C19 . 1.543(4) ?
C9 C14 . 1.403(4) ?
C9 C8 . 1.456(4) ?
C14 C13 . 1.391(4) ?
C14 H14A . 0.9300 ?
C12 C13 . 1.406(4) ?
C12 H12A . 0.9300 ?
C1 C2 . 1.382(4) ?
C1 C6 . 1.391(4) ?
C8 H8A . 0.9300 ?
C13 C15 . 1.534(4) ?
C2 C3 . 1.396(4) ?
C2 H2B . 0.9300 ?
C3 C4 . 1.387(4) ?
C3 C7 . 1.438(5) ?
C4 C5 . 1.374(4) ?
C4 H4A . 0.9300 ?
C6 C5 . 1.390(4) ?
C6 H6A . 0.9300 ?
C7 N1 . 1.152(4) ?
C5 H5A . 0.9300 ?
C15 C17 . 1.535(4) ?
C15 C16 . 1.530(5) ?
C15 C18 . 1.533(5) ?
C17 H17A . 0.9600 ?
C17 H17B . 0.9600 ?
C17 H17C . 0.9600 ?
C16 H16A . 0.9600 ?
C16 H16B . 0.9600 ?
C16 H16C . 0.9600 ?
C19 C22 . 1.534(4) ?
C19 C20 . 1.537(4) ?
C19 C21 . 1.545(4) ?
C20 H20A . 0.9600 ?
C20 H20B . 0.9600 ?
C20 H20C . 0.9600 ?
C21 H21A . 0.9600 ?
C21 H21B . 0.9600 ?
C21 H21C . 0.9600 ?
C18 H18A . 0.9600 ?
C18 H18B . 0.9600 ?
C18 H18C . 0.9600 ?
C22 H22A . 0.9600 ?
C22 H22B . 0.9600 ?
C22 H22C . 0.9600 ?

loop_
_geom_hbond_atom_site_label_D
_geom_hbond_atom_site_label_H
_geom_hbond_atom_site_label_A
_geom_hbond_site_symmetry_A
_geom_hbond_distance_DH
_geom_hbond_distance_HA
_geom_hbond_distance_DA
_geom_hbond_angle_DHA
O1 H1A N2 . 1.03(5) 1.68(5) 2.612(3) 149(4)

loop_
_cod_related_entry_id
_cod_related_entry_database
_cod_related_entry_code
1 ChemSpider 24742223
